data_7011332
loop_
_publ_author_name
'Paul V. Bernhardt'
'Brendan P. Macpherson'
'Manuel Martinez'

_publ_section_title
;
 The influence of cis/trans isomerism on the physical properties of a
 cyano-bridged dinuclear mixed valence complex
;
_journal_issue 7
_journal_name_full 'J. Chem. Soc., Dalton Trans.'
_journal_page_first 1435
_journal_page_last 1441
_journal_paper_doi 10.1039/b110461f
_journal_year 2002
_chemical_compound_source 'synthesis as described'
_chemical_formula_moiety trans-[L14CoNCFe(CN)5].5H2O
_chemical_formula_structural 'C17 H37 Co1 Fe1 N11 O5'
_chemical_formula_sum 'C17 H37 Co Fe N11 O5'
_chemical_formula_weight 590.36
_space_group_IT_number 14
_symmetry_cell_setting monoclinic
_symmetry_Int_Tables_number 14
_symmetry_space_group_name_Hall '-P 2ybc'
_symmetry_space_group_name_H-M 'P 1 21/c 1'
_atom_sites_solution_hydrogens geom
_atom_sites_solution_primary direct
_atom_sites_solution_secondary difmap
_audit_conform_dict_location ftp://ftp.iucr.org/cifdics/cif_core.dic
_audit_conform_dict_name cif_core.dic
_audit_conform_dict_version 2.1
_audit_creation_date 2001-11-15T11:32:49-00:00
_audit_creation_method 'WinGX routine CIF_UPDATE'
_cell_angle_alpha 90
_cell_angle_beta 90.720(10)
_cell_angle_gamma 90
_cell_formula_units_Z 4
_cell_length_a 9.965(2)
_cell_length_b 13.3110(10)
_cell_length_c 20.226(4)
_cell_measurement_reflns_used 25
_cell_measurement_temperature 293(2)
_cell_measurement_theta_max 14
_cell_measurement_theta_min 10
_cell_measurement_wavelength 0.71073
_cell_volume 2682.6(8)
_computing_cell_refinement 'CAD4 Express (Enraf Nonius, 1994)'
_computing_data_collection 'CAD4 Express (Enraf Nonius, 1994)'
_computing_data_reduction 'XCAD4 (Harms & Wocadlo, 1995)'
_computing_molecular_graphics 'Ortep-3 for Windows (Farrugia, 1997)'
_computing_publication_material 'WinGX publication routines (Farrugia, 1999)'
_computing_structure_refinement 'SHELXL-97 (Sheldrick, 1997)'
_diffrn_ambient_temperature 293(2)
_diffrn_detector 'scintillation LiI'
_diffrn_detector_dtime 1.195
_diffrn_measured_fraction_theta_full 1
_diffrn_measured_fraction_theta_max 1
_diffrn_measurement_device '\k-geometry diffractometer'
_diffrn_measurement_device_type 'Enraf Nonius CAD4'
_diffrn_measurement_method 'non-profiled omega/2theta scans'
_diffrn_orient_matrix_type
;
x-axis points to radiation source
the matrix is specified in reciprocal space
;
_diffrn_orient_matrix_UB_11 -0.65666E-1
_diffrn_orient_matrix_UB_12 -0.55771E-1
_diffrn_orient_matrix_UB_13 0.6624E-2
_diffrn_orient_matrix_UB_21 -0.69478E-1
_diffrn_orient_matrix_UB_22 0.49915E-1
_diffrn_orient_matrix_UB_23 0.13493E-1
_diffrn_orient_matrix_UB_31 -0.30485E-1
_diffrn_orient_matrix_UB_32 0.6424E-2
_diffrn_orient_matrix_UB_33 -0.47121E-1
_diffrn_radiation_monochromator graphite
_diffrn_radiation_probe x-ray
_diffrn_radiation_type MoK\a
_diffrn_radiation_wavelength 0.71073
_diffrn_reflns_av_R_equivalents 0.0591
_diffrn_reflns_av_unetI/netI 0.1231
_diffrn_reflns_limit_h_max 11
_diffrn_reflns_limit_h_min 0
_diffrn_reflns_limit_k_max 15
_diffrn_reflns_limit_k_min 0
_diffrn_reflns_limit_l_max 24
_diffrn_reflns_limit_l_min -24
_diffrn_reflns_number 4995
_diffrn_reflns_theta_full 24.98
_diffrn_reflns_theta_max 24.98
_diffrn_reflns_theta_min 1.83
_diffrn_source 'Enraf Nonius FR590'
_diffrn_standards_decay_% -5
_diffrn_standards_interval_time 120
_diffrn_standards_number 3
_exptl_absorpt_coefficient_mu 1.207
_exptl_absorpt_correction_T_max 0.8861
_exptl_absorpt_correction_T_min 0.7759
_exptl_absorpt_correction_type psi-scan
_exptl_absorpt_process_details
;
North A.C.T., Phillips D.C. & Mathews F.S. (1968) Acta. Cryst. A24, 351
Number of psi-scan sets used was   5
Theta correction was applied.
Averaged transmission function was used.
No Fourier smoothing was applied.
;
_exptl_crystal_colour yellow
_exptl_crystal_density_diffrn 1.462
_exptl_crystal_density_method 'not measured'
_exptl_crystal_description prism
_exptl_crystal_F_000 1236
_exptl_crystal_size_max 0.4
_exptl_crystal_size_mid 0.27
_exptl_crystal_size_min 0.1
_refine_diff_density_max 0.366
_refine_diff_density_min -0.354
_refine_diff_density_rms 0.08
_refine_ls_extinction_method none
_refine_ls_goodness_of_fit_ref 0.965
_refine_ls_hydrogen_treatment constr
_refine_ls_matrix_type full
_refine_ls_number_parameters 316
_refine_ls_number_reflns 4706
_refine_ls_number_restraints 0
_refine_ls_restrained_S_all 0.965
_refine_ls_R_factor_all 0.1658
_refine_ls_R_factor_gt 0.0446
_refine_ls_shift/su_max 0.009
_refine_ls_shift/su_mean 0.001
_refine_ls_structure_factor_coef Fsqd
_refine_ls_weighting_details 'calc w=1/[\s^2^(Fo^2^)+(0.0459P)^2^+0.0000P] where P=(Fo^2^+2Fc^2^)/3'
_refine_ls_weighting_scheme calc
_refine_ls_wR_factor_gt 0.0891
_refine_ls_wR_factor_ref 0.1196
_reflns_number_gt 2082
_reflns_number_total 4706
_reflns_threshold_expression >2sigma(I)
_cod_data_source_file b110461f.txt
_cod_data_source_block bm8130
_cod_original_sg_symbol_H-M 'P 21/c'
_cod_database_code 7011332
_exptl_absorpt_factor_mur 0.121
_exptl_absorpt_correction_t_ave 0.861
_diffrn_standards_decay_corr_max 1.04
_diffrn_standards_decay_corr_min 0.92

loop_
_symmetry_equiv_pos_as_xyz
'x, y, z'
'-x, y+1/2, -z+1/2'
'-x, -y, -z'
'x, -y-1/2, z-1/2'

loop_
_atom_site_label
_atom_site_type_symbol
_atom_site_fract_x
_atom_site_fract_y
_atom_site_fract_z
_atom_site_U_iso_or_equiv
_atom_site_adp_type
_atom_site_occupancy
_atom_site_symmetry_multiplicity
_atom_site_calc_flag
_atom_site_refinement_flags
_atom_site_disorder_assembly
_atom_site_disorder_group
C1 C 0.0571(7) 0.0419(5) 0.2451(3) 0.070(2) Uani 1 1 d . . .
H1A H -0.0329 0.0551 0.2299 0.106 Uiso 1 1 calc R . .
H1B H 0.0708 0.0721 0.2877 0.106 Uiso 1 1 calc R . .
H1C H 0.0708 -0.0293 0.2483 0.106 Uiso 1 1 calc R . .
C1C C 0.5008(5) 0.2334(4) 0.0193(2) 0.0330(13) Uani 1 1 d . . .
C2 C 0.1565(6) 0.0864(4) 0.1962(3) 0.0443(15) Uani 1 1 d . . .
C2C C 0.7415(6) 0.1390(5) -0.0018(3) 0.0432(16) Uani 1 1 d . . .
C3 C 0.2995(6) 0.0674(4) 0.2181(3) 0.0492(17) Uani 1 1 d . . .
H3A H 0.3112 0.0866 0.2641 0.059 Uiso 1 1 calc R . .
H3B H 0.3202 -0.0035 0.2141 0.059 Uiso 1 1 calc R . .
C3C C 0.7260(6) 0.3448(5) -0.0071(3) 0.0424(16) Uani 1 1 d . . .
C4 C 0.4970(6) 0.1854(4) 0.2122(3) 0.0482(16) Uani 1 1 d . . .
H4A H 0.5719 0.1992 0.1834 0.058 Uiso 1 1 calc R . .
H4B H 0.5298 0.147 0.2498 0.058 Uiso 1 1 calc R . .
C4C C 0.5238(6) 0.3291(5) -0.0992(3) 0.0433(16) Uani 1 1 d . . .
C5 C 0.4362(6) 0.2817(5) 0.2351(3) 0.0466(15) Uani 1 1 d . . .
H5A H 0.505 0.3254 0.2536 0.056 Uiso 1 1 calc R . .
H5B H 0.3702 0.2687 0.2689 0.056 Uiso 1 1 calc R . .
C5C C 0.5472(6) 0.1211(5) -0.0916(3) 0.0471(17) Uani 1 1 d . . .
C6 C 0.2906(6) 0.4190(4) 0.1935(3) 0.0542(18) Uani 1 1 d . . .
H6A H 0.3481 0.4687 0.2145 0.065 Uiso 1 1 calc R . .
H6B H 0.2221 0.3999 0.2247 0.065 Uiso 1 1 calc R . .
C6C C 0.7603(6) 0.2359(4) -0.1214(3) 0.0464(16) Uani 1 1 d . . .
C7 C 0.2244(7) 0.4644(4) 0.1326(3) 0.0540(18) Uani 1 1 d . . .
H7A H 0.1886 0.5298 0.1442 0.065 Uiso 1 1 calc R . .
H7B H 0.2922 0.4747 0.0993 0.065 Uiso 1 1 calc R . .
C8 C 0.1129(6) 0.4016(4) 0.1033(3) 0.0516(17) Uani 1 1 d . . .
H8A H 0.0513 0.3824 0.1379 0.062 Uiso 1 1 calc R . .
H8B H 0.0634 0.4409 0.0708 0.062 Uiso 1 1 calc R . .
C9 C 0.0603(6) 0.2445(4) 0.0421(3) 0.0504(17) Uani 1 1 d . . .
H9A H 0.0179 0.2778 0.0046 0.061 Uiso 1 1 calc R . .
H9B H -0.0078 0.2302 0.0746 0.061 Uiso 1 1 calc R . .
C10 C 0.1264(6) 0.1494(4) 0.0205(3) 0.0482(16) Uani 1 1 d . . .
H10A H 0.0593 0.101 0.0063 0.058 Uiso 1 1 calc R . .
H10B H 0.1855 0.1626 -0.0163 0.058 Uiso 1 1 calc R . .
C11 C 0.1257(6) 0.0491(4) 0.1258(3) 0.0501(17) Uani 1 1 d . . .
H11A H 0.1492 -0.0214 0.1221 0.06 Uiso 1 1 calc R . .
H11B H 0.0306 0.0561 0.1162 0.06 Uiso 1 1 calc R . .
Co1 Co 0.28480(7) 0.22256(5) 0.12452(3) 0.0315(2) Uani 1 1 d . . .
Fe1 Fe 0.63241(8) 0.23482(6) -0.05020(4) 0.0365(2) Uani 1 1 d . . .
N1 N 0.3923(5) 0.1276(3) 0.1759(2) 0.0393(12) Uani 1 1 d . . .
H1 H 0.4336 0.085 0.1474 0.047 Uiso 1 1 calc R . .
N1C N 0.4216(4) 0.2318(3) 0.0593(2) 0.0341(11) Uani 1 1 d . . .
N2 N 0.3712(4) 0.3297(3) 0.1764(2) 0.0375(12) Uani 1 1 d . . .
H2 H 0.4396 0.3528 0.1511 0.045 Uiso 1 1 calc R . .
N2C N 0.8039(5) 0.0805(4) 0.0257(3) 0.0648(17) Uani 1 1 d . . .
N3 N 0.1671(4) 0.3099(3) 0.0714(2) 0.0393(12) Uani 1 1 d . . .
H3 H 0.2172 0.3316 0.037 0.047 Uiso 1 1 calc R . .
N3C N 0.7818(6) 0.4084(4) 0.0194(3) 0.0630(16) Uani 1 1 d . . .
N4 N 0.2046(5) 0.1093(3) 0.0776(2) 0.0387(12) Uani 1 1 d . . .
H4 H 0.2718 0.07 0.0619 0.046 Uiso 1 1 calc R . .
N4C N 0.4602(6) 0.3864(4) -0.1276(3) 0.0662(17) Uani 1 1 d . . .
N5 N 0.1471(4) 0.1971(3) 0.1900(2) 0.0377(12) Uani 1 1 d . . .
H5C H 0.1659 0.228 0.2285 0.045 Uiso 1 1 calc R . .
H5D H 0.0654 0.2164 0.1753 0.045 Uiso 1 1 calc R . .
N5C N 0.5023(6) 0.0508(4) -0.1158(3) 0.0736(19) Uani 1 1 d . . .
N6C N 0.8338(6) 0.2357(4) -0.1645(3) 0.0780(19) Uani 1 1 d . . .
O1 O 0.1791(6) 0.1110(4) 0.4363(2) 0.1032(19) Uani 1 1 d . . .
O2 O 0.2254(6) 0.4703(5) 0.3553(3) 0.128(2) Uani 1 1 d . . .
O3 O 0.8655(5) 0.2328(5) -0.3058(2) 0.112(2) Uani 1 1 d . . .
O4 O 0.3633(4) 0.9098(3) 0.3543(2) 0.0699(13) Uani 1 1 d . . .
O5 O 0.1320(4) 0.2752(4) 0.3247(2) 0.0860(16) Uani 1 1 d . . .
H4OA H 0.2941 0.8982 0.393 0.129 Uiso 1 1 d R . .
H2OB H 0.2052 0.471 0.3997 0.129 Uiso 1 1 d R . .
H5OA H 0.1304 0.2629 0.3606 0.129 Uiso 1 1 d R . .
H2OA H 0.2096 0.5488 0.3339 0.129 Uiso 1 1 d R . .
H3OB H 0.7915 0.2212 -0.3237 0.129 Uiso 1 1 d R . .
H5OB H 0.0872 0.2834 0.289 0.129 Uiso 1 1 d R . .
H3OA H 0.868 0.3002 -0.2904 0.129 Uiso 1 1 d R . .
H4OB H 0.4316 0.983 0.3609 0.129 Uiso 1 1 d R . .
H1OA H 0.2352 0.0759 0.4645 0.129 Uiso 1 1 d R . .
H1OB H 0.2429 0.1568 0.4302 0.129 Uiso 1 1 d R . .

loop_
_atom_site_aniso_label
_atom_site_aniso_U_11
_atom_site_aniso_U_22
_atom_site_aniso_U_33
_atom_site_aniso_U_23
_atom_site_aniso_U_13
_atom_site_aniso_U_12
C1 0.084(5) 0.070(5) 0.058(4) 0.004(4) 0.032(4) -0.033(4)
C1C 0.034(3) 0.040(3) 0.025(3) -0.002(3) 0.000(3) -0.003(3)
C2 0.055(4) 0.042(4) 0.036(4) 0.003(3) 0.017(3) -0.011(3)
C2C 0.038(4) 0.045(4) 0.047(4) -0.004(3) 0.005(3) 0.003(3)
C3 0.066(5) 0.042(4) 0.039(4) 0.006(3) 0.009(3) -0.008(3)
C3C 0.042(4) 0.049(4) 0.036(4) 0.004(3) 0.009(3) -0.003(3)
C4 0.046(4) 0.054(4) 0.044(4) 0.009(3) -0.001(3) -0.001(3)
C4C 0.048(4) 0.048(4) 0.034(4) -0.008(3) 0.007(3) 0.000(3)
C5 0.049(4) 0.064(4) 0.027(3) 0.000(3) -0.002(3) -0.016(4)
C5C 0.052(4) 0.044(4) 0.046(4) -0.007(3) 0.019(3) 0.002(3)
C6 0.068(5) 0.041(4) 0.055(4) -0.025(3) 0.022(4) -0.011(3)
C6C 0.048(4) 0.043(4) 0.049(4) -0.006(3) 0.018(3) -0.003(3)
C7 0.071(5) 0.033(4) 0.058(5) -0.011(3) 0.017(4) 0.004(3)
C8 0.057(4) 0.046(4) 0.051(4) 0.001(3) 0.008(3) 0.012(3)
C9 0.036(3) 0.069(5) 0.046(4) 0.002(3) -0.007(3) -0.006(3)
C10 0.053(4) 0.054(4) 0.038(4) -0.012(3) -0.001(3) -0.008(3)
C11 0.055(4) 0.047(4) 0.049(4) -0.004(3) 0.016(3) -0.014(3)
Co1 0.0321(4) 0.0359(4) 0.0268(4) -0.0027(4) 0.0085(3) -0.0024(4)
Fe1 0.0372(5) 0.0400(5) 0.0326(5) 0.0002(4) 0.0127(4) -0.0008(4)
N1 0.047(3) 0.038(3) 0.033(3) 0.002(2) 0.012(3) -0.001(2)
N1C 0.036(3) 0.039(3) 0.027(2) 0.002(2) 0.009(2) 0.001(2)
N2 0.038(3) 0.048(3) 0.026(3) -0.010(2) 0.009(2) -0.011(2)
N2C 0.051(4) 0.065(4) 0.079(5) 0.020(3) 0.004(3) 0.007(3)
N3 0.035(3) 0.043(3) 0.040(3) -0.002(2) 0.009(2) -0.003(2)
N3C 0.062(4) 0.063(4) 0.064(4) -0.010(3) 0.006(3) -0.010(3)
N4 0.043(3) 0.039(3) 0.034(3) -0.008(2) 0.012(2) -0.003(2)
N4C 0.070(4) 0.073(4) 0.056(4) -0.002(3) -0.005(3) 0.019(3)
N5 0.035(3) 0.044(3) 0.034(3) -0.006(2) 0.008(2) -0.007(2)
N5C 0.085(5) 0.053(4) 0.083(5) -0.023(3) 0.022(4) -0.009(4)
N6C 0.081(4) 0.081(4) 0.074(4) 0.004(4) 0.053(4) -0.001(4)
O1 0.152(5) 0.074(4) 0.084(4) 0.006(3) 0.028(4) 0.013(4)
O2 0.098(4) 0.201(7) 0.084(4) -0.044(4) -0.009(4) 0.006(5)
O3 0.056(3) 0.208(6) 0.074(3) -0.024(4) 0.014(3) -0.017(4)
O4 0.075(3) 0.071(3) 0.063(3) 0.002(2) 0.015(3) 0.015(3)
O5 0.081(3) 0.133(5) 0.044(3) -0.023(3) 0.010(3) -0.004(3)

loop_
_atom_type_symbol
_atom_type_description
_atom_type_scat_dispersion_real
_atom_type_scat_dispersion_imag
_atom_type_scat_source
C C 0.0033 0.0016 'International Tables Vol C Tables 4.2.6.8 and 6.1.1.4'
H H 0 0 'International Tables Vol C Tables 4.2.6.8 and 6.1.1.4'
Co Co 0.3494 0.9721 'International Tables Vol C Tables 4.2.6.8 and 6.1.1.4'
Fe Fe 0.3463 0.8444 'International Tables Vol C Tables 4.2.6.8 and 6.1.1.4'
N N 0.0061 0.0033 'International Tables Vol C Tables 4.2.6.8 and 6.1.1.4'
O O 0.0106 0.006 'International Tables Vol C Tables 4.2.6.8 and 6.1.1.4'

loop_
_geom_angle_atom_site_label_1
_geom_angle_atom_site_label_2
_geom_angle_atom_site_label_3
_geom_angle
_geom_angle_site_symmetry_1
_geom_angle_site_symmetry_3
_geom_angle_publ_flag
N1C C1C Fe1 178.7(5) . . ?
N5 C2 C3 104.5(5) . . ?
N5 C2 C1 113.6(5) . . ?
C3 C2 C1 111.3(5) . . ?
N5 C2 C11 103.3(5) . . ?
C3 C2 C11 113.3(5) . . ?
C1 C2 C11 110.5(5) . . ?
N2C C2C Fe1 178.1(6) . . ?
N1 C3 C2 109.3(5) . . ?
N3C C3C Fe1 178.6(6) . . ?
N1 C4 C5 108.3(5) . . ?
N4C C4C Fe1 178.8(6) . . ?
C4 C5 N2 107.1(4) . . ?
N5C C5C Fe1 176.6(6) . . ?
N2 C6 C7 111.4(5) . . ?
N6C C6C Fe1 178.4(6) . . ?
C8 C7 C6 114.1(5) . . ?
N3 C8 C7 110.9(5) . . ?
N3 C9 C10 107.2(4) . . ?
N4 C10 C9 107.8(4) . . ?
N4 C11 C2 109.3(4) . . ?
N1C Co1 N4 90.35(18) . . ?
N1C Co1 N5 173.67(19) . . ?
N4 Co1 N5 84.70(18) . . ?
N1C Co1 N1 91.01(18) . . ?
N4 Co1 N1 88.7(2) . . ?
N5 Co1 N1 84.95(19) . . ?
N1C Co1 N2 90.56(18) . . ?
N4 Co1 N2 175.8(2) . . ?
N5 Co1 N2 94.09(18) . . ?
N1 Co1 N2 87.25(18) . . ?
N1C Co1 N3 90.63(18) . . ?
N4 Co1 N3 87.31(19) . . ?
N5 Co1 N3 93.07(19) . . ?
N1 Co1 N3 175.66(19) . . ?
N2 Co1 N3 96.76(19) . . ?
C5C Fe1 C4C 92.7(3) . . ?
C5C Fe1 C6C 88.5(2) . . ?
C4C Fe1 C6C 89.1(3) . . ?
C5C Fe1 C2C 86.7(3) . . ?
C4C Fe1 C2C 179.3(3) . . ?
C6C Fe1 C2C 90.6(2) . . ?
C5C Fe1 C1C 90.5(2) . . ?
C4C Fe1 C1C 89.9(2) . . ?
C6C Fe1 C1C 178.5(2) . . ?
C2C Fe1 C1C 90.4(2) . . ?
C5C Fe1 C3C 177.0(3) . . ?
C4C Fe1 C3C 90.2(3) . . ?
C6C Fe1 C3C 90.7(2) . . ?
C2C Fe1 C3C 90.4(2) . . ?
C1C Fe1 C3C 90.4(2) . . ?
C4 N1 C3 115.5(4) . . ?
C4 N1 Co1 107.8(3) . . ?
C3 N1 Co1 108.2(4) . . ?
C1C N1C Co1 176.9(5) . . ?
C6 N2 C5 113.0(4) . . ?
C6 N2 Co1 118.2(4) . . ?
C5 N2 Co1 107.3(3) . . ?
C8 N3 C9 113.0(4) . . ?
C8 N3 Co1 117.8(4) . . ?
C9 N3 Co1 106.9(3) . . ?
C10 N4 C11 115.2(5) . . ?
C10 N4 Co1 108.0(3) . . ?
C11 N4 Co1 108.3(3) . . ?
C2 N5 Co1 100.8(3) . . ?

loop_
_geom_bond_atom_site_label_1
_geom_bond_atom_site_label_2
_geom_bond_distance
_geom_bond_site_symmetry_2
_geom_bond_publ_flag
C1 C2 1.528(7) . ?
C1C N1C 1.138(5) . ?
C1C Fe1 1.934(6) . ?
C2 N5 1.481(6) . ?
C2 C3 1.508(8) . ?
C2 C11 1.536(7) . ?
C2C N2C 1.138(7) . ?
C2C Fe1 1.934(7) . ?
C3 N1 1.498(6) . ?
C3C N3C 1.142(7) . ?
C3C Fe1 1.937(7) . ?
C4 N1 1.484(7) . ?
C4 C5 1.494(8) . ?
C4C N4C 1.142(7) . ?
C4C Fe1 1.924(7) . ?
C5 N2 1.490(6) . ?
C5C N5C 1.145(7) . ?
C5C Fe1 1.922(7) . ?
C6 N2 1.478(7) . ?
C6 C7 1.515(8) . ?
C6C N6C 1.146(6) . ?
C6C Fe1 1.934(6) . ?
C7 C8 1.507(8) . ?
C8 N3 1.486(6) . ?
C9 N3 1.491(6) . ?
C9 C10 1.496(7) . ?
C10 N4 1.485(7) . ?
C11 N4 1.492(6) . ?
Co1 N1C 1.913(4) . ?
Co1 N4 1.948(4) . ?
Co1 N5 1.948(4) . ?
Co1 N1 1.948(4) . ?
Co1 N2 1.963(4) . ?
Co1 N3 1.962(4) . ?
